data_7055898
loop_
_publ_author_name
'Li, Huijun'
'Wang, Yuan'
'He, Yaling'
'Xu, Zhouqing'
'Zhao, Xiaolei'
'Han, Yi'

_publ_section_title
;
 Synthesis of several novel coordination complexes: ion exchange, magnetic
 and photocatalytic studies
;
_journal_issue 3
_journal_name_full 'New J. Chem.'
_journal_page_first 1046
_journal_paper_doi 10.1039/C6NJ02863B
_journal_volume 41
_journal_year 2017
_chemical_formula_sum 'C32 H36 Co N4 O11'
_chemical_formula_weight 711.58
_chemical_name_systematic
;
 ?
;
_space_group_crystal_system monoclinic
_space_group_IT_number 14
_space_group_name_Hall '-P 2ybc'
_space_group_name_H-M_alt 'P 1 21/c 1'
_symmetry_space_group_name_Hall '-P 2ybc'
_symmetry_space_group_name_H-M 'P 1 21/c 1'
_atom_sites_solution_hydrogens mixed
_audit_creation_method SHELXL-2014
_audit_update_record
;
2016-11-30 deposited with the CCDC.
2016-12-13 downloaded from the CCDC.
;
_cell_angle_alpha 90
_cell_angle_beta 117.599(18)
_cell_angle_gamma 90
_cell_formula_units_Z 4
_cell_length_a 14.579(4)
_cell_length_b 16.227(4)
_cell_length_c 15.737(3)
_cell_measurement_reflns_used 5810
_cell_measurement_temperature 293(2)
_cell_measurement_theta_max 24.999
_cell_measurement_theta_min 0.999
_cell_volume 3299.3(15)
_computing_cell_refinement 'Bruker SMART'
_computing_data_collection 'Bruker SMART'
_computing_data_reduction 'Bruker SAINT'
_computing_molecular_graphics 'Bruker SHELXTL'
_computing_publication_material 'Bruker SHELXTL'
_computing_structure_refinement 'SHELXL-2014 (Sheldrick, 2014)'
_computing_structure_solution 'Bruker SHELXTL'
_diffrn_ambient_temperature 293(2)
_diffrn_measured_fraction_theta_full 0.973
_diffrn_measured_fraction_theta_max 0.999
_diffrn_measurement_device_type 'Bruker SMART APEX CCD'
_diffrn_radiation_type MoK\a
_diffrn_radiation_wavelength 0.71073
_diffrn_reflns_av_R_equivalents 0.0388
_diffrn_reflns_av_unetI/netI 0.0452
_diffrn_reflns_Laue_measured_fraction_full 0.973
_diffrn_reflns_Laue_measured_fraction_max 0.999
_diffrn_reflns_limit_h_max 10
_diffrn_reflns_limit_h_min -17
_diffrn_reflns_limit_k_max 19
_diffrn_reflns_limit_k_min -19
_diffrn_reflns_limit_l_max 18
_diffrn_reflns_limit_l_min -17
_diffrn_reflns_number 16679
_diffrn_reflns_point_group_measured_fraction_full 0.973
_diffrn_reflns_point_group_measured_fraction_max 0.999
_diffrn_reflns_theta_full 25.242
_diffrn_reflns_theta_max 24.999
_diffrn_reflns_theta_min 1.576
_exptl_absorpt_coefficient_mu 0.586
_exptl_crystal_colour purple
_exptl_crystal_density_diffrn 1.433
_exptl_crystal_description Block
_exptl_crystal_F_000 1484
_exptl_crystal_size_max 0.2
_exptl_crystal_size_mid 0.2
_exptl_crystal_size_min 0.1
_refine_diff_density_max 0.630
_refine_diff_density_min -0.454
_refine_diff_density_rms 0.052
_refine_ls_extinction_method none
_refine_ls_goodness_of_fit_ref 1.057
_refine_ls_hydrogen_treatment mixed
_refine_ls_matrix_type full
_refine_ls_number_parameters 470
_refine_ls_number_reflns 5810
_refine_ls_number_restraints 12
_refine_ls_restrained_S_all 1.059
_refine_ls_R_factor_all 0.0602
_refine_ls_R_factor_gt 0.0409
_refine_ls_shift/su_max 0.000
_refine_ls_shift/su_mean 0.000
_refine_ls_structure_factor_coef Fsqd
_refine_ls_weighting_details 'w=1/[\s^2^(Fo^2^)+(0.0495P)^2^+0.6316P] where P=(Fo^2^+2Fc^2^)/3'
_refine_ls_weighting_scheme calc
_refine_ls_wR_factor_gt 0.0974
_refine_ls_wR_factor_ref 0.1056
_reflns_Friedel_coverage 0.000
_reflns_number_gt 4395
_reflns_number_total 5810
_reflns_threshold_expression 'I > 2\s(I)'
_cod_data_source_file c6nj02863b2.cif
_cod_data_source_block 8
_cod_depositor_comments 'Adding full bibliography for 7055892--7055899.cif.'
_cod_database_code 7055898
_shelx_space_group_comment
;
The symmetry employed for this shelxl refinement is uniquely defined
by the following loop, which should always be used as a source of
symmetry information in preference to the above space-group names.
They are only intended as comments.
;
_shelxl_version_number 2014-3

loop_
_space_group_symop_operation_xyz
'x, y, z'
'-x, y+1/2, -z+1/2'
'-x, -y, -z'
'x, -y-1/2, z-1/2'

loop_
_atom_site_label
_atom_site_type_symbol
_atom_site_fract_x
_atom_site_fract_y
_atom_site_fract_z
_atom_site_U_iso_or_equiv
_atom_site_adp_type
_atom_site_occupancy
_atom_site_site_symmetry_order
_atom_site_calc_flag
_atom_site_refinement_flags_posn
_atom_site_refinement_flags_adp
C5 C 0.2289(2) 0.35945(16) 0.61647(19) 0.0334(6) Uani 1 1 d . U
O8 O 0.0907(2) 0.3198(2) 0.1261(2) 0.0763(8) Uani 1 1 d . .
O10 O 0.1027(2) 0.5989(2) 0.9350(2) 0.0690(7) Uani 1 1 d . .
O9 O 0.13032(19) 0.44589(17) 0.0225(2) 0.0624(7) Uani 1 1 d . .
Co1 Co 0.26238(3) 0.01243(2) 0.27022(2) 0.02948(12) Uani 1 1 d . U
O7 O 0.10143(13) 0.04606(12) 0.20614(14) 0.0373(4) Uani 1 1 d . U
H7WB H 0.0910 0.0751 0.2435 0.056 Uiso 1 1 calc R U
O3 O 0.27636(13) 0.42113(11) 0.66604(13) 0.0403(5) Uani 1 1 d . U
O6 O 0.24375(16) -0.05977(13) 0.37166(15) 0.0443(5) Uani 1 1 d . U
H6WB H 0.1822 -0.0622 0.3576 0.066 Uiso 1 1 calc R U
O1 O 0.30768(13) 0.11132(11) 0.36330(13) 0.0388(4) Uani 1 1 d . U
O5 O 0.62530(13) 0.19023(11) 0.57032(13) 0.0394(5) Uani 1 1 d . U
N2 N 0.41881(16) -0.02509(12) 0.31301(15) 0.0328(5) Uani 1 1 d . U
O2 O 0.16098(13) 0.12355(11) 0.37435(13) 0.0427(5) Uani 1 1 d . .
O4 O 0.13746(14) 0.34011(12) 0.59431(15) 0.0477(5) Uani 1 1 d . U
N1 N 0.24220(16) -0.09569(12) 0.18398(15) 0.0342(5) Uani 1 1 d . U
N3 N 0.56584(15) 0.29267(13) 0.63541(15) 0.0342(5) Uani 1 1 d . U
C2 C 0.30386(18) 0.20549(15) 0.47683(18) 0.0303(6) Uani 1 1 d . U
C1 C 0.25331(19) 0.14246(15) 0.39867(18) 0.0315(6) Uani 1 1 d . U
C27 C 0.42643(19) -0.08447(15) 0.25619(18) 0.0317(6) Uani 1 1 d . .
C6 C 0.39652(19) 0.32088(15) 0.62103(18) 0.0333(6) Uani 1 1 d . .
H6A H 0.4273 0.3600 0.6693 0.040 Uiso 1 1 calc R U
C25 C 0.6030(2) -0.00959(19) 0.3857(2) 0.0485(8) Uani 1 1 d . .
H25 H 0.6621 0.0169 0.4310 0.058 Uiso 1 1 calc R U
C7 C 0.45745(18) 0.27663(15) 0.59060(18) 0.0305(6) Uani 1 1 d . .
C16 C 0.64027(19) 0.25015(15) 0.62346(18) 0.0320(5) Uani 1 1 d . U
C8 C 0.40957(19) 0.21941(15) 0.51666(18) 0.0316(6) Uani 1 1 d . U
H8 H 0.4488 0.1904 0.4940 0.038 Uiso 1 1 calc R U
C3 C 0.24445(19) 0.24940(15) 0.50952(18) 0.0329(6) Uani 1 1 d . .
H3 H 0.1738 0.2394 0.4834 0.039 Uiso 1 1 calc R U
C15 C 0.74024(19) 0.29008(16) 0.68563(19) 0.0363(6) Uani 1 1 d . .
C13 C 0.9199(2) 0.3190(2) 0.7609(2) 0.0570(8) Uani 1 1 d . U
H13 H 0.9868 0.3077 0.7712 0.068 Uiso 1 1 calc R U
C28 C 0.3322(2) -0.12393(15) 0.18867(18) 0.0327(6) Uani 1 1 d . .
C22 C 0.5222(3) -0.1735(2) 0.1986(2) 0.0556(9) Uani 1 1 d . .
H22 H 0.5845 -0.1891 0.2004 0.067 Uiso 1 1 calc R U
C21 C 0.4342(3) -0.21175(19) 0.1380(2) 0.0566(9) Uani 1 1 d . .
H21 H 0.4371 -0.2542 0.0997 0.068 Uiso 1 1 calc R U
C4 C 0.29045(19) 0.30789(15) 0.58085(18) 0.0318(6) Uani 1 1 d . .
C17 C 0.1548(2) -0.13226(18) 0.1230(2) 0.0468(7) Uani 1 1 d . .
H17 H 0.0927 -0.1129 0.1188 0.056 Uiso 1 1 calc R U
C10 C 0.7233(2) 0.35440(17) 0.7339(2) 0.0401(7) Uani 1 1 d . .
C24 C 0.6105(2) -0.06851(19) 0.3277(2) 0.0490(8) Uani 1 1 d . .
H24 H 0.6748 -0.0819 0.3326 0.059 Uiso 1 1 calc R U
C26 C 0.5056(2) 0.01079(17) 0.3765(2) 0.0416(7) Uani 1 1 d . U
H26 H 0.5014 0.0512 0.4164 0.050 Uiso 1 1 calc R U
C23 C 0.5215(2) -0.10891(17) 0.2608(2) 0.0410(7) Uani 1 1 d . .
C20 C 0.3358(2) -0.18857(16) 0.1310(2) 0.0431(7) Uani 1 1 d . .
C14 C 0.8385(2) 0.27032(18) 0.6979(2) 0.0451(7) Uani 1 1 d . .
H14 H 0.8491 0.2265 0.6653 0.054 Uiso 1 1 calc R U
C9 C 0.61111(19) 0.35863(17) 0.7071(2) 0.0391(7) Uani 1 1 d . .
H9A H 0.5996 0.3485 0.7622 0.047 Uiso 1 1 calc R U
H9B H 0.5823 0.4119 0.6798 0.047 Uiso 1 1 calc R U
C19 C 0.2418(3) -0.22662(19) 0.0694(2) 0.0560(9) Uani 1 1 d . .
H19 H 0.2408 -0.2710 0.0316 0.067 Uiso 1 1 calc R U
C11 C 0.8051(2) 0.40329(19) 0.7964(2) 0.0526(8) Uani 1 1 d . .
H11 H 0.7945 0.4472 0.8289 0.063 Uiso 1 1 calc R U
C12 C 0.9028(2) 0.3841(2) 0.8085(2) 0.0604(9) Uani 1 1 d . U
H12 H 0.9587 0.4160 0.8498 0.073 Uiso 1 1 calc R U
C18 C 0.1518(3) -0.19804(19) 0.0653(2) 0.0569(9) Uani 1 1 d . .
H18 H 0.0889 -0.2224 0.0241 0.068 Uiso 1 1 calc R U
O11 O 0.2383(2) 0.37154(18) 0.3026(2) 0.0906(9) Uani 1 1 d . .
N4 N 0.2400(6) 0.4612(3) 0.4045(3) 0.149(2) Uani 1 1 d . .
C29 C 0.0823(3) 0.3992(3) 0.3231(3) 0.0992(15) Uani 1 1 d . .
H29A H 0.0774 0.3982 0.3818 0.149 Uiso 1 1 calc R U
H29B H 0.0582 0.3477 0.2902 0.149 Uiso 1 1 calc R U
H29C H 0.0406 0.4432 0.2832 0.149 Uiso 1 1 calc R U
C30 C 0.2031(6) 0.4134(3) 0.3470(4) 0.122(2) Uani 1 1 d . .
C31 C 0.1971(5) 0.5185(3) 0.4503(4) 0.136(2) Uani 1 1 d . .
H31A H 0.1707 0.5667 0.4111 0.205 Uiso 1 1 calc R U
H31B H 0.2507 0.5342 0.5123 0.205 Uiso 1 1 calc R U
H31C H 0.1422 0.4918 0.4572 0.205 Uiso 1 1 calc R U
C32 C 0.3621(4) 0.4703(4) 0.4378(4) 0.147(3) Uani 1 1 d . .
H32A H 0.4009 0.4511 0.5026 0.221 Uiso 1 1 calc R U
H32B H 0.3783 0.5272 0.4344 0.221 Uiso 1 1 calc R U
H32C H 0.3799 0.4382 0.3964 0.221 Uiso 1 1 calc R U
H9WA H 0.138(2) 0.423(2) -0.020(2) 0.057(11) Uiso 1 1 d . .
H8A H 0.104(3) 0.273(2) 0.119(3) 0.074(14) Uiso 1 1 d . .
H8B H 0.138(3) 0.328(2) 0.186(3) 0.092(16) Uiso 1 1 d . .
H9WB H 0.114(3) 0.408(2) 0.054(3) 0.089(15) Uiso 1 1 d . .
H1WB H 0.045(3) 0.626(3) 0.919(3) 0.103(16) Uiso 1 1 d . .
H6WA H 0.279(2) -0.1003(19) 0.392(2) 0.056(10) Uiso 1 1 d . .
H1WA H 0.103(3) 0.562(3) 0.969(3) 0.105(19) Uiso 1 1 d . .
H7WA H 0.098(3) 0.084(2) 0.169(3) 0.082(13) Uiso 1 1 d . .

loop_
_atom_site_aniso_label
_atom_site_aniso_U_11
_atom_site_aniso_U_22
_atom_site_aniso_U_33
_atom_site_aniso_U_23
_atom_site_aniso_U_13
_atom_site_aniso_U_12
C5 0.0355(12) 0.0308(13) 0.0381(15) -0.0010(11) 0.0206(12) 0.0014(10)
O8 0.083(2) 0.070(2) 0.082(2) 0.0039(16) 0.0431(18) 0.0281(16)
O10 0.0658(18) 0.0717(19) 0.091(2) 0.0071(16) 0.0548(16) 0.0102(14)
O9 0.0633(16) 0.0613(17) 0.0645(18) -0.0072(14) 0.0313(14) 0.0045(12)
Co1 0.0284(2) 0.0276(2) 0.0347(2) -0.00151(15) 0.01652(16) -0.00188(14)
O7 0.0309(8) 0.0394(12) 0.0438(12) -0.0013(9) 0.0193(8) -0.0012(8)
O3 0.0408(11) 0.0363(10) 0.0510(12) -0.0117(8) 0.0273(9) -0.0046(8)
O6 0.0433(12) 0.0422(12) 0.0561(13) 0.0151(10) 0.0305(11) 0.0126(11)
O1 0.0315(10) 0.0383(11) 0.0496(12) -0.0146(9) 0.0213(8) -0.0053(8)
O5 0.0305(10) 0.0375(10) 0.0464(11) -0.0057(8) 0.0146(9) 0.0041(8)
N2 0.0308(9) 0.0312(12) 0.0357(12) -0.0002(9) 0.0148(9) 0.0003(8)
O2 0.0270(11) 0.0522(12) 0.0498(12) -0.0177(9) 0.0186(9) -0.0061(8)
O4 0.0361(10) 0.0477(12) 0.0648(14) -0.0171(10) 0.0281(10) -0.0039(9)
N1 0.0356(13) 0.0303(11) 0.0382(13) -0.0022(8) 0.0183(10) -0.0052(10)
N3 0.0259(12) 0.0347(12) 0.0390(13) -0.0085(10) 0.0125(10) -0.0030(9)
C2 0.0288(11) 0.0276(13) 0.0346(14) -0.0014(11) 0.0148(11) 0.0010(10)
C1 0.0289(15) 0.0305(14) 0.0350(15) -0.0040(11) 0.0146(11) -0.0015(11)
C27 0.0363(15) 0.0298(14) 0.0326(14) 0.0066(11) 0.0192(12) 0.0040(11)
C6 0.0333(15) 0.0305(14) 0.0345(15) -0.0057(11) 0.0144(12) -0.0033(11)
C25 0.0327(17) 0.057(2) 0.0471(18) 0.0023(15) 0.0111(14) -0.0015(14)
C7 0.0262(14) 0.0282(13) 0.0357(15) -0.0002(11) 0.0130(11) 0.0007(11)
C16 0.0297(14) 0.0308(13) 0.0337(14) 0.0041(9) 0.0132(11) 0.0031(10)
C8 0.0296(11) 0.0294(14) 0.0368(15) -0.0032(11) 0.0162(11) 0.0019(11)
C3 0.0283(14) 0.0315(14) 0.0399(15) -0.0001(12) 0.0166(12) -0.0003(11)
C15 0.0300(15) 0.0366(15) 0.0368(15) 0.0043(12) 0.0107(12) -0.0030(12)
C13 0.0297(16) 0.0593(19) 0.069(2) 0.0026(15) 0.0124(15) -0.0085(14)
C28 0.0417(16) 0.0305(14) 0.0303(14) 0.0021(11) 0.0204(12) 0.0014(12)
C22 0.060(2) 0.058(2) 0.059(2) 0.0046(17) 0.0362(18) 0.0209(17)
C21 0.074(2) 0.0493(19) 0.054(2) -0.0078(16) 0.0362(19) 0.0129(17)
C4 0.0305(15) 0.0300(14) 0.0357(15) 0.0007(11) 0.0162(12) 0.0031(11)
C17 0.0414(17) 0.0458(18) 0.0525(19) -0.0052(14) 0.0213(15) -0.0101(14)
C10 0.0344(16) 0.0381(16) 0.0406(16) 0.0009(13) 0.0111(13) -0.0054(12)
C24 0.0338(17) 0.062(2) 0.0499(19) 0.0119(16) 0.0186(14) 0.0112(14)
C26 0.0380(15) 0.0430(16) 0.0374(16) -0.0034(12) 0.0119(11) -0.0037(12)
C23 0.0393(17) 0.0462(17) 0.0418(17) 0.0103(13) 0.0225(14) 0.0107(13)
C20 0.060(2) 0.0374(16) 0.0355(16) 0.0001(13) 0.0247(14) 0.0042(14)
C14 0.0307(16) 0.0483(18) 0.0522(18) 0.0026(14) 0.0156(14) -0.0029(13)
C9 0.0332(16) 0.0377(15) 0.0427(16) -0.0099(12) 0.0145(13) -0.0063(12)
C19 0.076(3) 0.0418(18) 0.0478(19) -0.0114(14) 0.0270(18) -0.0073(17)
C11 0.0410(18) 0.0472(18) 0.058(2) -0.0116(15) 0.0132(15) -0.0105(14)
C12 0.0345(18) 0.060(2) 0.066(2) -0.0072(15) 0.0054(15) -0.0178(15)
C18 0.060(2) 0.0494(19) 0.051(2) -0.0140(15) 0.0176(17) -0.0229(16)
O11 0.094(2) 0.098(2) 0.094(2) -0.0114(18) 0.0551(18) 0.0161(16)
N4 0.294(8) 0.072(3) 0.076(3) 0.021(2) 0.081(4) 0.028(4)
C29 0.066(3) 0.137(4) 0.105(4) -0.012(3) 0.048(3) 0.017(3)
C30 0.222(7) 0.064(3) 0.067(3) 0.021(3) 0.057(4) 0.021(4)
C31 0.252(7) 0.076(3) 0.081(4) -0.006(3) 0.077(4) 0.018(4)
C32 0.107(4) 0.160(6) 0.116(5) 0.050(4) 0.002(3) -0.063(4)

loop_
_atom_type_symbol
_atom_type_description
_atom_type_scat_dispersion_real
_atom_type_scat_dispersion_imag
_atom_type_scat_source
C C 0.0033 0.0016 'International Tables Vol C Tables 4.2.6.8 and 6.1.1.4'
H H 0.0000 0.0000 'International Tables Vol C Tables 4.2.6.8 and 6.1.1.4'
Co Co 0.3494 0.9721 'International Tables Vol C Tables 4.2.6.8 and 6.1.1.4'
N N 0.0061 0.0033 'International Tables Vol C Tables 4.2.6.8 and 6.1.1.4'
O O 0.0106 0.0060 'International Tables Vol C Tables 4.2.6.8 and 6.1.1.4'

loop_
_geom_angle_atom_site_label_1
_geom_angle_atom_site_label_2
_geom_angle_atom_site_label_3
_geom_angle
_geom_angle_site_symmetry_1
_geom_angle_site_symmetry_3
O4 C5 O3 125.4(2) . .
O4 C5 C4 119.8(2) . .
O3 C5 C4 114.8(2) . .
H8A O8 H8B 100(4) . .
H1WB O10 H1WA 106(4) . .
H9WA O9 H9WB 107(3) . .
O3 Co1 O1 92.35(8) 4_565 .
O3 Co1 O6 177.20(8) 4_565 .
O1 Co1 O6 90.33(8) . .
O3 Co1 N2 85.13(8) 4_565 .
O1 Co1 N2 93.08(7) . .
O6 Co1 N2 95.52(8) . .
O3 Co1 O7 89.01(8) 4_565 .
O1 Co1 O7 93.23(7) . .
O6 Co1 O7 90.04(8) . .
N2 Co1 O7 171.55(8) . .
O3 Co1 N1 87.68(8) 4_565 .
O1 Co1 N1 170.43(7) . .
O6 Co1 N1 89.80(8) . .
N2 Co1 N1 77.38(8) . .
O7 Co1 N1 96.34(8) . .
Co1 O7 H7WB 109.5 . .
Co1 O7 H7WA 102(2) . .
H7WB O7 H7WA 96.5 . .
C5 O3 Co1 133.09(17) . 4_566
Co1 O6 H6WB 109.5 . .
Co1 O6 H6WA 118(2) . .
H6WB O6 H6WA 119.3 . .
C1 O1 Co1 124.24(16) . .
C26 N2 C27 117.8(2) . .
C26 N2 Co1 127.97(19) . .
C27 N2 Co1 113.28(16) . .
C17 N1 C28 117.9(2) . .
C17 N1 Co1 128.66(19) . .
C28 N1 Co1 113.20(16) . .
C16 N3 C7 127.4(2) . .
C16 N3 C9 111.7(2) . .
C7 N3 C9 120.9(2) . .
C8 C2 C3 120.1(2) . .
C8 C2 C1 120.1(2) . .
C3 C2 C1 119.8(2) . .
O2 C1 O1 124.7(2) . .
O2 C1 C2 117.8(2) . .
O1 C1 C2 117.5(2) . .
N2 C27 C23 123.1(2) . .
N2 C27 C28 117.5(2) . .
C23 C27 C28 119.4(2) . .
C7 C6 C4 121.3(2) . .
C7 C6 H6A 119.3 . .
C4 C6 H6A 119.3 . .
C24 C25 C26 119.3(3) . .
C24 C25 H25 120.3 . .
C26 C25 H25 120.3 . .
C6 C7 C8 118.6(2) . .
C6 C7 N3 118.4(2) . .
C8 C7 N3 123.1(2) . .
O5 C16 N3 125.9(2) . .
O5 C16 C15 127.2(2) . .
N3 C16 C15 106.8(2) . .
C2 C8 C7 120.4(2) . .
C2 C8 H8 119.8 . .
C7 C8 H8 119.8 . .
C4 C3 C2 120.0(2) . .
C4 C3 H3 120.0 . .
C2 C3 H3 120.0 . .
C10 C15 C14 122.3(2) . .
C10 C15 C16 108.9(2) . .
C14 C15 C16 128.9(3) . .
C12 C13 C14 120.9(3) . .
C12 C13 H13 119.6 . .
C14 C13 H13 119.6 . .
N1 C28 C20 122.7(2) . .
N1 C28 C27 117.2(2) . .
C20 C28 C27 120.1(2) . .
C21 C22 C23 120.9(3) . .
C21 C22 H22 119.5 . .
C23 C22 H22 119.5 . .
C22 C21 C20 121.7(3) . .
C22 C21 H21 119.2 . .
C20 C21 H21 119.2 . .
C3 C4 C6 119.5(2) . .
C3 C4 C5 122.2(2) . .
C6 C4 C5 118.3(2) . .
N1 C17 C18 123.0(3) . .
N1 C17 H17 118.5 . .
C18 C17 H17 118.5 . .
C15 C10 C11 120.6(3) . .
C15 C10 C9 109.4(2) . .
C11 C10 C9 130.0(3) . .
C25 C24 C23 120.0(3) . .
C25 C24 H24 120.0 . .
C23 C24 H24 120.0 . .
N2 C26 C25 122.8(3) . .
N2 C26 H26 118.6 . .
C25 C26 H26 118.6 . .
C24 C23 C27 117.0(3) . .
C24 C23 C22 123.9(3) . .
C27 C23 C22 119.2(3) . .
C19 C20 C28 117.3(3) . .
C19 C20 C21 124.0(3) . .
C28 C20 C21 118.7(3) . .
C13 C14 C15 116.9(3) . .
C13 C14 H14 121.5 . .
C15 C14 H14 121.5 . .
N3 C9 C10 103.2(2) . .
N3 C9 H9A 111.1 . .
C10 C9 H9A 111.1 . .
N3 C9 H9B 111.1 . .
C10 C9 H9B 111.1 . .
H9A C9 H9B 109.1 . .
C18 C19 C20 119.5(3) . .
C18 C19 H19 120.2 . .
C20 C19 H19 120.2 . .
C12 C11 C10 117.4(3) . .
C12 C11 H11 121.3 . .
C10 C11 H11 121.3 . .
C13 C12 C11 122.0(3) . .
C13 C12 H12 119.0 . .
C11 C12 H12 119.0 . .
C19 C18 C17 119.5(3) . .
C19 C18 H18 120.3 . .
C17 C18 H18 120.3 . .
C30 N4 C31 132.4(8) . .
C30 N4 C32 111.8(7) . .
C31 N4 C32 115.8(5) . .
C30 C29 H29A 109.5 . .
C30 C29 H29B 109.5 . .
H29A C29 H29B 109.5 . .
C30 C29 H29C 109.5 . .
H29A C29 H29C 109.5 . .
H29B C29 H29C 109.5 . .
N4 C30 O11 131.5(8) . .
N4 C30 C29 110.2(7) . .
O11 C30 C29 118.3(5) . .
N4 C31 H31A 109.5 . .
N4 C31 H31B 109.5 . .
H31A C31 H31B 109.5 . .
N4 C31 H31C 109.5 . .
H31A C31 H31C 109.5 . .
H31B C31 H31C 109.5 . .
N4 C32 H32A 109.5 . .
N4 C32 H32B 109.5 . .
H32A C32 H32B 109.5 . .
N4 C32 H32C 109.5 . .
H32A C32 H32C 109.5 . .
H32B C32 H32C 109.5 . .

loop_
_geom_bond_atom_site_label_1
_geom_bond_atom_site_label_2
_geom_bond_distance
_geom_bond_site_symmetry_2
C5 O4 1.252(3) .
C5 O3 1.261(3) .
C5 C4 1.512(3) .
O8 H8A 0.80(4) .
O8 H8B 0.89(4) .
O10 H1WB 0.88(4) .
O10 H1WA 0.79(5) .
O9 H9WA 0.82(3) .
O9 H9WB 0.89(4) .
Co1 O3 2.0498(18) 4_565
Co1 O1 2.0641(17) .
Co1 O6 2.097(2) .
Co1 N2 2.145(2) .
Co1 O7 2.1513(19) .
Co1 N1 2.153(2) .
O7 H7WB 0.8200 .
O7 H7WA 0.84(4) .
O3 Co1 2.0498(18) 4_566
O6 H6WB 0.8200 .
O6 H6WA 0.81(3) .
O1 C1 1.266(3) .
O5 C16 1.234(3) .
N2 C26 1.329(3) .
N2 C27 1.354(3) .
O2 C1 1.255(3) .
N1 C17 1.328(3) .
N1 C28 1.360(3) .
N3 C16 1.371(3) .
N3 C7 1.425(3) .
N3 C9 1.471(3) .
C2 C8 1.387(3) .
C2 C3 1.391(3) .
C2 C1 1.504(3) .
C27 C23 1.411(4) .
C27 C28 1.440(3) .
C6 C7 1.389(3) .
C6 C4 1.389(3) .
C6 H6A 0.9300 .
C25 C24 1.360(4) .
C25 C26 1.398(4) .
C25 H25 0.9300 .
C7 C8 1.397(3) .
C16 C15 1.476(3) .
C8 H8 0.9300 .
C3 C4 1.383(3) .
C3 H3 0.9300 .
C15 C10 1.379(4) .
C15 C14 1.391(4) .
C13 C12 1.383(5) .
C13 C14 1.387(4) .
C13 H13 0.9300 .
C28 C20 1.404(4) .
C22 C21 1.344(4) .
C22 C23 1.438(4) .
C22 H22 0.9300 .
C21 C20 1.437(4) .
C21 H21 0.9300 .
C17 C18 1.389(4) .
C17 H17 0.9300 .
C10 C11 1.390(4) .
C10 C9 1.490(4) .
C24 C23 1.399(4) .
C24 H24 0.9300 .
C26 H26 0.9300 .
C20 C19 1.403(4) .
C14 H14 0.9300 .
C9 H9A 0.9700 .
C9 H9B 0.9700 .
C19 C18 1.365(4) .
C19 H19 0.9300 .
C11 C12 1.383(4) .
C11 H11 0.9300 .
C12 H12 0.9300 .
C18 H18 0.9300 .
O11 C30 1.243(6) .
N4 C30 1.121(6) .
N4 C31 1.481(7) .
N4 C32 1.613(8) .
C29 C30 1.638(8) .
C29 H29A 0.9600 .
C29 H29B 0.9600 .
C29 H29C 0.9600 .
C31 H31A 0.9600 .
C31 H31B 0.9600 .
C31 H31C 0.9600 .
C32 H32A 0.9600 .
C32 H32B 0.9600 .
C32 H32C 0.9600 .

loop_
_geom_torsion_atom_site_label_1
_geom_torsion_atom_site_label_2
_geom_torsion_atom_site_label_3
_geom_torsion_atom_site_label_4
_geom_torsion
_geom_torsion_site_symmetry_4
O4 C5 O3 Co1 27.2(4) 4_566
C4 C5 O3 Co1 -154.30(17) 4_566
Co1 O1 C1 O2 -8.0(4) .
Co1 O1 C1 C2 170.73(16) .
C8 C2 C1 O2 170.1(2) .
C3 C2 C1 O2 -9.5(4) .
C8 C2 C1 O1 -8.8(4) .
C3 C2 C1 O1 171.7(2) .
C26 N2 C27 C23 -0.7(4) .
Co1 N2 C27 C23 169.29(19) .
C26 N2 C27 C28 179.1(2) .
Co1 N2 C27 C28 -10.9(3) .
C4 C6 C7 C8 1.4(4) .
C4 C6 C7 N3 -179.6(2) .
C16 N3 C7 C6 172.4(2) .
C9 N3 C7 C6 -4.4(4) .
C16 N3 C7 C8 -8.6(4) .
C9 N3 C7 C8 174.6(2) .
C7 N3 C16 O5 0.6(4) .
C9 N3 C16 O5 177.7(2) .
C7 N3 C16 C15 -179.6(2) .
C9 N3 C16 C15 -2.5(3) .
C3 C2 C8 C7 0.9(4) .
C1 C2 C8 C7 -178.7(2) .
C6 C7 C8 C2 -2.0(4) .
N3 C7 C8 C2 179.0(2) .
C8 C2 C3 C4 1.0(4) .
C1 C2 C3 C4 -179.5(2) .
O5 C16 C15 C10 -179.4(3) .
N3 C16 C15 C10 0.8(3) .
O5 C16 C15 C14 0.6(5) .
N3 C16 C15 C14 -179.2(3) .
C17 N1 C28 C20 1.1(4) .
Co1 N1 C28 C20 -173.5(2) .
C17 N1 C28 C27 -179.1(2) .
Co1 N1 C28 C27 6.4(3) .
N2 C27 C28 N1 3.1(3) .
C23 C27 C28 N1 -177.1(2) .
N2 C27 C28 C20 -177.0(2) .
C23 C27 C28 C20 2.7(4) .
C23 C22 C21 C20 1.5(5) .
C2 C3 C4 C6 -1.6(4) .
C2 C3 C4 C5 177.8(2) .
C7 C6 C4 C3 0.4(4) .
C7 C6 C4 C5 -179.0(2) .
O4 C5 C4 C3 12.9(4) .
O3 C5 C4 C3 -165.7(2) .
O4 C5 C4 C6 -167.8(2) .
O3 C5 C4 C6 13.6(3) .
C28 N1 C17 C18 0.7(4) .
Co1 N1 C17 C18 174.3(2) .
C14 C15 C10 C11 1.0(4) .
C16 C15 C10 C11 -179.0(2) .
C14 C15 C10 C9 -178.8(2) .
C16 C15 C10 C9 1.2(3) .
C26 C25 C24 C23 -1.0(4) .
C27 N2 C26 C25 0.8(4) .
Co1 N2 C26 C25 -167.5(2) .
C24 C25 C26 N2 0.1(4) .
C25 C24 C23 C27 1.0(4) .
C25 C24 C23 C22 -178.1(3) .
N2 C27 C23 C24 -0.2(4) .
C28 C27 C23 C24 -180.0(2) .
N2 C27 C23 C22 179.0(3) .
C28 C27 C23 C22 -0.8(4) .
C21 C22 C23 C24 177.8(3) .
C21 C22 C23 C27 -1.3(4) .
N1 C28 C20 C19 -2.6(4) .
C27 C28 C20 C19 177.5(2) .
N1 C28 C20 C21 177.3(2) .
C27 C28 C20 C21 -2.6(4) .
C22 C21 C20 C19 -179.7(3) .
C22 C21 C20 C28 0.5(5) .
C12 C13 C14 C15 -0.2(5) .
C10 C15 C14 C13 -0.5(4) .
C16 C15 C14 C13 179.4(3) .
C16 N3 C9 C10 3.2(3) .
C7 N3 C9 C10 -179.6(2) .
C15 C10 C9 N3 -2.6(3) .
C11 C10 C9 N3 177.6(3) .
C28 C20 C19 C18 2.4(4) .
C21 C20 C19 C18 -177.5(3) .
C15 C10 C11 C12 -0.6(4) .
C9 C10 C11 C12 179.2(3) .
C14 C13 C12 C11 0.6(5) .
C10 C11 C12 C13 -0.1(5) .
C20 C19 C18 C17 -0.7(5) .
N1 C17 C18 C19 -0.9(5) .
C31 N4 C30 O11 171.8(5) .
C32 N4 C30 O11 -4.6(8) .
C31 N4 C30 C29 -9.5(8) .
C32 N4 C30 C29 174.1(3) .
